data_7700598
loop_
_publ_author_name
'Kandel, Ramjee'
'Schatte, Gabriele'
'Jessop, Philip G.'

_publ_section_title
;
 Rh(i) and Ru(ii) phosphaamidine and phosphaguanidine (1,3-P,N) complexes
 and their activity for CO<sub>2</sub> hydrogenation.
;
_journal_issue 33
_journal_name_full 'Dalton transactions (Cambridge, England : 2003)'
_journal_page_first 12512
_journal_page_last 12521
_journal_paper_doi 10.1039/c9dt00602h
_journal_volume 48
_journal_year 2019
_chemical_formula_moiety 'C24 H38 N P Rh, B F4'
_chemical_formula_sum 'C24 H38 B F4 N P Rh'
_chemical_formula_weight 561.24
_space_group_crystal_system orthorhombic
_space_group_IT_number 61
_space_group_name_Hall '-P 2ac 2ab'
_space_group_name_H-M_alt 'P b c a'
_symmetry_space_group_name_Hall '-P 2ac 2ab'
_symmetry_space_group_name_H-M 'P b c a'
_atom_sites_solution_hydrogens geom
_atom_sites_solution_primary direct
_atom_sites_solution_secondary difmap
_audit_update_record
;
2018-07-23 deposited with the CCDC.    2019-07-22 downloaded from the CCDC.
;
_cell_angle_alpha 90
_cell_angle_beta 90
_cell_angle_gamma 90
_cell_formula_units_Z 8
_cell_length_a 15.4994(4)
_cell_length_b 17.8762(5)
_cell_length_c 18.5967(5)
_cell_measurement_reflns_used 9264
_cell_measurement_temperature 180(2)
_cell_measurement_theta_max 27.15
_cell_measurement_theta_min 2.53
_cell_volume 5152.6(2)
_computing_cell_refinement
;Saint V8.38A and SADABS V2016/2 (Apex3 v2017.3-0; Bruker AXS).
 Ref. for SADABS: Krause, L.; Herbst-Irmer, R.; Sheldrick G.M.; 
 Stalke D., J. Appl. Cryst., 48 (2015), 3-10.
;
_computing_data_collection 'APEX2 software package v2013.3-0 (Bruker AXS)'
_computing_data_reduction
;Saint V8.38A and SADABS V2016/2 (Apex3 v2017.3-0; Bruker AXS).
 Ref. for SADABS: Krause, L.; Herbst-Irmer, R.; Sheldrick G.M.; 
 Stalke D., J. Appl. Cryst., 48 (2015), 3-10. 
;
_computing_molecular_graphics 'XP (SHELXTL-NT v6.14, Bruker AXS)'
_computing_structure_refinement
; SHELXL-2014/7 (Sheldrick, 2014).G. M. Sheldrick, Acta Cryst. 2008,
  A64, 112--122.
;
_computing_structure_solution
; SHELXT-2014 (Sheldrick, 2014). G. M. Sheldrick, Acta Cryst. 2015, A71,
  3-8.
;
_diffrn_ambient_temperature 180(2)
_diffrn_detector 'Bruker Smart Apex2 CCD detector'
_diffrn_measured_fraction_theta_full 1.000
_diffrn_measured_fraction_theta_max 1.000
_diffrn_measurement_device_type 'Bruker Smart Apex2 CCD (Bruker AXS)'
_diffrn_measurement_method 'CCD rotation images,\f and \w scans'
_diffrn_radiation_monochromator 'horizontal mounted graphite crystal'
_diffrn_radiation_type MoK\a
_diffrn_radiation_wavelength 0.71073
_diffrn_reflns_av_R_equivalents 0.0269
_diffrn_reflns_av_unetI/netI 0.0214
_diffrn_reflns_Laue_measured_fraction_full 1.000
_diffrn_reflns_Laue_measured_fraction_max 1.000
_diffrn_reflns_limit_h_max 15
_diffrn_reflns_limit_h_min -19
_diffrn_reflns_limit_k_max 22
_diffrn_reflns_limit_k_min -22
_diffrn_reflns_limit_l_max 23
_diffrn_reflns_limit_l_min -21
_diffrn_reflns_number 42474
_diffrn_reflns_point_group_measured_fraction_full 1.000
_diffrn_reflns_point_group_measured_fraction_max 1.000
_diffrn_reflns_theta_full 25.242
_diffrn_reflns_theta_max 27.149
_diffrn_reflns_theta_min 2.055
_diffrn_source 'Bruker AXS K780, fine-focus sealed tube'
_exptl_absorpt_coefficient_mu 0.766
_exptl_absorpt_correction_T_max 0.7455
_exptl_absorpt_correction_T_min 0.6966
_exptl_absorpt_correction_type multi-scan
_exptl_absorpt_process_details 'SADABS v2016/2 (Apex3, Bruker AXS)'
_exptl_crystal_colour yellow
_exptl_crystal_density_diffrn 1.447
_exptl_crystal_description plate-like
_exptl_crystal_F_000 2320
_exptl_crystal_size_max 0.178
_exptl_crystal_size_mid 0.143
_exptl_crystal_size_min 0.121
_refine_diff_density_max 0.803
_refine_diff_density_min -0.410
_refine_diff_density_rms 0.068
_refine_ls_extinction_method none
_refine_ls_goodness_of_fit_ref 1.030
_refine_ls_hydrogen_treatment constr
_refine_ls_matrix_type full
_refine_ls_number_parameters 333
_refine_ls_number_reflns 5701
_refine_ls_number_restraints 44
_refine_ls_restrained_S_all 1.073
_refine_ls_R_factor_all 0.0428
_refine_ls_R_factor_gt 0.0312
_refine_ls_shift/su_max 0.001
_refine_ls_shift/su_mean 0.000
_refine_ls_structure_factor_coef Fsqd
_refine_ls_weighting_details 'w=1/[\s^2^(Fo^2^)+(0.0342P)^2^+6.4420P] where P=(Fo^2^+2Fc^2^)/3'
_refine_ls_weighting_scheme calc
_refine_ls_wR_factor_gt 0.0752
_refine_ls_wR_factor_ref 0.0820
_reflns_Friedel_coverage 0.000
_reflns_number_gt 4600
_reflns_number_total 5701
_reflns_threshold_expression 'I > 2\s(I)'
_cod_data_source_file c9dt00602h2.cif
_cod_data_source_block pjrk13a-20150m
_cod_depositor_comments 'Adding full bibliography for 7700596--7700600.cif.'
_cod_database_code 7700598
_shelx_space_group_comment
;
The symmetry employed for this shelxl refinement is uniquely defined
by the following loop, which should always be used as a source of
symmetry information in preference to the above space-group names.
They are only intended as comments.
;
_shelx_estimated_absorpt_t_min 0.876
_shelx_estimated_absorpt_t_max 0.913

loop_
_space_group_symop_operation_xyz
'x, y, z'
'x+1/2, -y+1/2, -z'
'-x, y+1/2, -z+1/2'
'-x+1/2, -y, z+1/2'
'-x, -y, -z'
'-x-1/2, y-1/2, z'
'x, -y-1/2, z-1/2'
'x-1/2, y, -z-1/2'

loop_
_atom_site_label
_atom_site_type_symbol
_atom_site_fract_x
_atom_site_fract_y
_atom_site_fract_z
_atom_site_U_iso_or_equiv
_atom_site_adp_type
_atom_site_occupancy
_atom_site_site_symmetry_order
_atom_site_calc_flag
_atom_site_refinement_flags_posn
_atom_site_refinement_flags_adp
_atom_site_refinement_flags_occupancy
_atom_site_disorder_assembly
_atom_site_disorder_group
Rh1 Rh 0.41134(2) 0.30835(2) 0.07711(2) 0.02322(7) Uani 1 1 d . . . . .
P1 P 0.41616(4) 0.19228(3) 0.12696(4) 0.02344(14) Uani 1 1 d . . . . .
N1 N 0.52622(13) 0.29281(11) 0.14151(11) 0.0261(4) Uani 1 1 d . . . . .
C1 C 0.60797(16) 0.33409(15) 0.15526(15) 0.0324(6) Uani 1 1 d . . . . .
H1 H 0.6428 0.3052 0.1910 0.039 Uiso 1 1 calc R U . . .
C2 C 0.59250(19) 0.41144(16) 0.18486(18) 0.0442(7) Uani 1 1 d . . . . .
H2A H 0.6480 0.4357 0.1946 0.066 Uiso 1 1 calc R U . . .
H2B H 0.5593 0.4079 0.2296 0.066 Uiso 1 1 calc R U . . .
H2C H 0.5602 0.4411 0.1497 0.066 Uiso 1 1 calc R U . . .
C3 C 0.6570(2) 0.3366(2) 0.08505(19) 0.0583(9) Uani 1 1 d . . . . .
H3A H 0.6674 0.2855 0.0680 0.087 Uiso 1 1 calc R U . . .
H3B H 0.7124 0.3620 0.0924 0.087 Uiso 1 1 calc R U . . .
H3C H 0.6231 0.3640 0.0492 0.087 Uiso 1 1 calc R U . . .
C4 C 0.50876(15) 0.23196(12) 0.17569(13) 0.0250(5) Uani 1 1 d . . . . .
C5 C 0.55046(16) 0.20077(13) 0.24077(14) 0.0285(5) Uani 1 1 d . . . . .
C6 C 0.54794(17) 0.24031(16) 0.30504(15) 0.0370(6) Uani 1 1 d . . . . .
H6 H 0.5256 0.2898 0.3063 0.044 Uiso 1 1 calc R U . . .
C7 C 0.57839(19) 0.2067(2) 0.36743(17) 0.0451(7) Uani 1 1 d . . . . .
H7 H 0.5769 0.2334 0.4116 0.054 Uiso 1 1 calc R U . . .
C8 C 0.61066(19) 0.13509(19) 0.36572(17) 0.0454(8) Uani 1 1 d . . . . .
H8 H 0.6304 0.1124 0.4089 0.054 Uiso 1 1 calc R U . . .
C9 C 0.61462(18) 0.09597(16) 0.30190(17) 0.0404(7) Uani 1 1 d . . . . .
H9 H 0.6384 0.0470 0.3009 0.048 Uiso 1 1 calc R U . . .
C10 C 0.58388(16) 0.12834(14) 0.23924(16) 0.0339(6) Uani 1 1 d . . . . .
H10 H 0.5855 0.1012 0.1953 0.041 Uiso 1 1 calc R U . . .
C11 C 0.33351(16) 0.16066(14) 0.19060(14) 0.0308(6) Uani 1 1 d . . . . .
H11 H 0.2814 0.1478 0.1614 0.037 Uiso 1 1 calc R U . . .
C12 C 0.30745(19) 0.22581(16) 0.23934(16) 0.0401(7) Uani 1 1 d . . . . .
H12A H 0.2939 0.2697 0.2098 0.060 Uiso 1 1 calc R U . . .
H12B H 0.3552 0.2378 0.2719 0.060 Uiso 1 1 calc R U . . .
H12C H 0.2566 0.2117 0.2675 0.060 Uiso 1 1 calc R U . . .
C13 C 0.3566(2) 0.09056(16) 0.23346(16) 0.0423(7) Uani 1 1 d . . . . .
H13A H 0.3719 0.0501 0.2003 0.063 Uiso 1 1 calc R U . . .
H13B H 0.3070 0.0753 0.2626 0.063 Uiso 1 1 calc R U . . .
H13C H 0.4057 0.1013 0.2650 0.063 Uiso 1 1 calc R U . . .
C14 C 0.45558(18) 0.11077(14) 0.07700(15) 0.0327(6) Uani 1 1 d . . . . .
H14 H 0.4785 0.0729 0.1117 0.039 Uiso 1 1 calc R U . . .
C15 C 0.3797(2) 0.07694(16) 0.03580(17) 0.0451(7) Uani 1 1 d . . . . .
H15A H 0.3543 0.1150 0.0043 0.068 Uiso 1 1 calc R U . . .
H15B H 0.3360 0.0593 0.0700 0.068 Uiso 1 1 calc R U . . .
H15C H 0.4000 0.0348 0.0067 0.068 Uiso 1 1 calc R U . . .
C16 C 0.5268(2) 0.13374(17) 0.02573(19) 0.0521(8) Uani 1 1 d . . . . .
H16A H 0.5443 0.0905 -0.0032 0.078 Uiso 1 1 calc R U . . .
H16B H 0.5764 0.1520 0.0533 0.078 Uiso 1 1 calc R U . . .
H16C H 0.5058 0.1735 -0.0060 0.078 Uiso 1 1 calc R U . . .
C17 C 0.27772(17) 0.30977(15) 0.05062(17) 0.0381(7) Uani 1 1 d . . . . .
H17 H 0.2440 0.2666 0.0702 0.046 Uiso 1 1 calc R U . . .
C18 C 0.32559(19) 0.29348(16) -0.01046(15) 0.0404(7) Uani 1 1 d . . . . .
H18 H 0.3203 0.2403 -0.0265 0.048 Uiso 1 1 calc R U . . .
C19 C 0.3465(3) 0.3468(2) -0.07047(18) 0.0671(11) Uani 1 1 d . . . . .
H19A H 0.3876 0.3220 -0.1035 0.080 Uiso 1 1 calc R U . . .
H19B H 0.2929 0.3565 -0.0979 0.080 Uiso 1 1 calc R U . . .
C20 C 0.3839(3) 0.4202(2) -0.04826(19) 0.0600(10) Uani 1 1 d . . . . .
H20A H 0.3371 0.4578 -0.0465 0.072 Uiso 1 1 calc R U . . .
H20B H 0.4257 0.4365 -0.0854 0.072 Uiso 1 1 calc R U . . .
C21 C 0.4292(2) 0.41896(15) 0.02395(17) 0.0418(7) Uani 1 1 d . . . . .
H21 H 0.4903 0.4369 0.0227 0.050 Uiso 1 1 calc R U . . .
C22 C 0.38905(19) 0.42848(14) 0.08857(17) 0.0407(7) Uani 1 1 d . . . . .
H22 H 0.4263 0.4527 0.1258 0.049 Uiso 1 1 calc R U . . .
C23 C 0.2945(2) 0.43978(18) 0.1007(2) 0.0612(10) Uani 1 1 d . . . . .
H23A H 0.2831 0.4370 0.1531 0.073 Uiso 1 1 calc R U . . .
H23B H 0.2790 0.4909 0.0847 0.073 Uiso 1 1 calc R U . . .
C24 C 0.2370(2) 0.38564(19) 0.0637(2) 0.0643(11) Uani 1 1 d . . . . .
H24A H 0.2193 0.4071 0.0169 0.077 Uiso 1 1 calc R U . . .
H24B H 0.1842 0.3788 0.0930 0.077 Uiso 1 1 calc R U . . .
F1A F 0.3242(4) 0.4719(3) 0.3560(3) 0.0904(10) Uani 0.660(8) 1 d D U P A 1
F2A F 0.4661(4) 0.4574(3) 0.3478(4) 0.0874(11) Uani 0.660(8) 1 d D U P A 1
F3A F 0.3952(4) 0.4101(3) 0.2611(2) 0.0810(11) Uani 0.660(8) 1 d D U P A 1
F4A F 0.371(2) 0.3591(9) 0.369(2) 0.065(3) Uani 0.660(8) 1 d D U P A 1
F1B F 0.3575(7) 0.4880(5) 0.3713(5) 0.0876(11) Uani 0.340(8) 1 d D U P A 2
F2B F 0.4792(6) 0.4315(6) 0.3516(8) 0.0863(14) Uani 0.340(8) 1 d D U P A 2
F3B F 0.3512(7) 0.4290(6) 0.2663(4) 0.0858(11) Uani 0.340(8) 1 d D U P A 2
F4B F 0.385(4) 0.3547(19) 0.365(4) 0.065(3) Uani 0.340(8) 1 d D U P A 2
B1 B 0.3895(3) 0.4247(2) 0.3341(2) 0.0560(10) Uani 1 1 d D . . . .

loop_
_atom_site_aniso_label
_atom_site_aniso_U_11
_atom_site_aniso_U_22
_atom_site_aniso_U_33
_atom_site_aniso_U_23
_atom_site_aniso_U_13
_atom_site_aniso_U_12
Rh1 0.02398(11) 0.01746(10) 0.02822(11) 0.00103(7) -0.00344(8) -0.00062(7)
P1 0.0227(3) 0.0191(3) 0.0286(3) 0.0018(2) -0.0012(2) -0.0020(2)
N1 0.0216(10) 0.0208(10) 0.0357(12) -0.0009(8) -0.0022(9) 0.0004(8)
C1 0.0233(12) 0.0272(13) 0.0466(16) 0.0020(12) -0.0048(11) -0.0046(10)
C2 0.0406(16) 0.0327(15) 0.059(2) -0.0081(14) -0.0026(14) -0.0112(12)
C3 0.0363(17) 0.067(2) 0.072(2) -0.0176(19) 0.0158(16) -0.0176(16)
C4 0.0223(11) 0.0193(11) 0.0333(13) -0.0006(10) 0.0005(10) 0.0021(9)
C5 0.0212(12) 0.0282(12) 0.0361(14) 0.0050(11) -0.0034(11) -0.0023(10)
C6 0.0317(14) 0.0373(15) 0.0421(16) -0.0038(12) -0.0039(12) 0.0039(12)
C7 0.0373(16) 0.064(2) 0.0338(16) -0.0038(14) -0.0037(13) 0.0045(14)
C8 0.0330(15) 0.060(2) 0.0434(18) 0.0178(15) -0.0056(13) 0.0026(14)
C9 0.0336(14) 0.0353(15) 0.0523(19) 0.0140(13) -0.0079(13) 0.0014(12)
C10 0.0307(14) 0.0292(13) 0.0417(16) 0.0047(11) -0.0057(12) 0.0005(11)
C11 0.0250(12) 0.0341(14) 0.0332(14) 0.0059(11) 0.0001(11) -0.0038(11)
C12 0.0345(15) 0.0441(16) 0.0416(16) 0.0020(13) 0.0095(13) 0.0041(13)
C13 0.0473(17) 0.0364(15) 0.0431(17) 0.0139(13) 0.0077(14) -0.0042(13)
C14 0.0376(15) 0.0195(12) 0.0409(15) -0.0018(11) 0.0026(12) -0.0004(11)
C15 0.0556(18) 0.0321(15) 0.0476(18) -0.0101(13) 0.0038(15) -0.0137(14)
C16 0.0487(18) 0.0408(17) 0.067(2) -0.0158(16) 0.0243(17) -0.0034(14)
C17 0.0260(13) 0.0315(14) 0.0568(18) -0.0030(13) -0.0169(13) 0.0005(11)
C18 0.0494(17) 0.0350(15) 0.0367(16) -0.0013(12) -0.0182(14) -0.0076(13)
C19 0.092(3) 0.069(2) 0.0395(19) 0.0163(17) -0.0244(19) -0.018(2)
C20 0.073(2) 0.056(2) 0.051(2) 0.0250(17) -0.0133(18) -0.0146(19)
C21 0.0457(17) 0.0229(13) 0.0569(19) 0.0150(13) -0.0102(15) -0.0068(12)
C22 0.0425(16) 0.0177(12) 0.062(2) -0.0079(12) -0.0172(15) 0.0047(11)
C23 0.0445(18) 0.0446(19) 0.094(3) -0.0316(19) -0.0147(19) 0.0164(15)
C24 0.0349(17) 0.050(2) 0.108(3) -0.023(2) -0.0231(19) 0.0130(15)
F1A 0.097(2) 0.0726(19) 0.1015(19) 0.0084(16) 0.0014(18) 0.0006(17)
F2A 0.097(2) 0.060(3) 0.1049(19) 0.001(2) 0.0007(17) -0.0285(19)
F3A 0.097(3) 0.090(2) 0.0556(16) 0.0065(16) 0.0022(19) -0.008(2)
F4A 0.088(10) 0.047(2) 0.062(4) 0.002(3) 0.019(5) -0.011(3)
F1B 0.097(2) 0.064(2) 0.102(2) 0.0029(19) -0.001(2) -0.0121(19)
F2B 0.097(3) 0.059(3) 0.103(2) 0.001(3) 0.001(2) -0.029(3)
F3B 0.101(3) 0.082(2) 0.0736(18) 0.0078(17) -0.002(2) -0.003(2)
F4B 0.088(11) 0.046(3) 0.062(5) 0.001(3) 0.018(6) -0.010(3)
B1 0.076(3) 0.047(2) 0.046(2) -0.0016(18) 0.013(2) -0.010(2)

loop_
_atom_type_symbol
_atom_type_description
_atom_type_scat_dispersion_real
_atom_type_scat_dispersion_imag
_atom_type_scat_source
C C 0.0033 0.0016 'International Tables Vol C Tables 4.2.6.8 and 6.1.1.4'
H H 0.0000 0.0000 'International Tables Vol C Tables 4.2.6.8 and 6.1.1.4'
B B 0.0013 0.0007 'International Tables Vol C Tables 4.2.6.8 and 6.1.1.4'
F F 0.0171 0.0103 'International Tables Vol C Tables 4.2.6.8 and 6.1.1.4'
N N 0.0061 0.0033 'International Tables Vol C Tables 4.2.6.8 and 6.1.1.4'
P P 0.1023 0.0942 'International Tables Vol C Tables 4.2.6.8 and 6.1.1.4'
Rh Rh -1.1178 0.9187 'International Tables Vol C Tables 4.2.6.8 and 6.1.1.4'

loop_
_geom_angle_atom_site_label_1
_geom_angle_atom_site_label_2
_geom_angle_atom_site_label_3
_geom_angle
C18 Rh1 C17 38.13(12)
C18 Rh1 N1 157.74(10)
C17 Rh1 N1 158.46(10)
C18 Rh1 C22 95.68(11)
C17 Rh1 C22 81.78(10)
N1 Rh1 C22 101.67(9)
C18 Rh1 C21 81.27(11)
C17 Rh1 C21 90.43(11)
N1 Rh1 C21 104.91(9)
C22 Rh1 C21 35.99(11)
C18 Rh1 P1 102.68(8)
C17 Rh1 P1 97.89(8)
N1 Rh1 P1 68.29(5)
C22 Rh1 P1 149.55(9)
C21 Rh1 P1 170.64(8)
C14 P1 C11 108.36(12)
C14 P1 C4 107.23(11)
C11 P1 C4 110.24(12)
C14 P1 Rh1 121.99(9)
C11 P1 Rh1 121.43(9)
C4 P1 Rh1 82.80(7)
C4 N1 C1 120.8(2)
C4 N1 Rh1 102.04(15)
C1 N1 Rh1 137.06(16)
N1 C1 C2 112.5(2)
N1 C1 C3 107.1(2)
C2 C1 C3 111.6(3)
N1 C1 H1 108.5
C2 C1 H1 108.5
C3 C1 H1 108.5
C1 C2 H2A 109.5
C1 C2 H2B 109.5
H2A C2 H2B 109.5
C1 C2 H2C 109.5
H2A C2 H2C 109.5
H2B C2 H2C 109.5
C1 C3 H3A 109.5
C1 C3 H3B 109.5
H3A C3 H3B 109.5
C1 C3 H3C 109.5
H3A C3 H3C 109.5
H3B C3 H3C 109.5
N1 C4 C5 129.0(2)
N1 C4 P1 104.26(17)
C5 C4 P1 126.72(17)
C6 C5 C10 120.0(2)
C6 C5 C4 120.0(2)
C10 C5 C4 119.7(2)
C7 C6 C5 119.3(3)
C7 C6 H6 120.4
C5 C6 H6 120.4
C8 C7 C6 120.4(3)
C8 C7 H7 119.8
C6 C7 H7 119.8
C7 C8 C9 120.6(3)
C7 C8 H8 119.7
C9 C8 H8 119.7
C8 C9 C10 119.8(3)
C8 C9 H9 120.1
C10 C9 H9 120.1
C9 C10 C5 119.9(3)
C9 C10 H10 120.1
C5 C10 H10 120.1
C13 C11 C12 112.2(2)
C13 C11 P1 115.22(19)
C12 C11 P1 109.40(18)
C13 C11 H11 106.5
C12 C11 H11 106.5
P1 C11 H11 106.5
C11 C12 H12A 109.5
C11 C12 H12B 109.5
H12A C12 H12B 109.5
C11 C12 H12C 109.5
H12A C12 H12C 109.5
H12B C12 H12C 109.5
C11 C13 H13A 109.5
C11 C13 H13B 109.5
H13A C13 H13B 109.5
C11 C13 H13C 109.5
H13A C13 H13C 109.5
H13B C13 H13C 109.5
C16 C14 C15 110.6(2)
C16 C14 P1 110.26(18)
C15 C14 P1 108.19(19)
C16 C14 H14 109.2
C15 C14 H14 109.2
P1 C14 H14 109.2
C14 C15 H15A 109.5
C14 C15 H15B 109.5
H15A C15 H15B 109.5
C14 C15 H15C 109.5
H15A C15 H15C 109.5
H15B C15 H15C 109.5
C14 C16 H16A 109.5
C14 C16 H16B 109.5
H16A C16 H16B 109.5
C14 C16 H16C 109.5
H16A C16 H16C 109.5
H16B C16 H16C 109.5
C18 C17 C24 122.8(3)
C18 C17 Rh1 70.53(16)
C24 C17 Rh1 112.26(18)
C18 C17 H17 114.5
C24 C17 H17 114.5
Rh1 C17 H17 114.5
C17 C18 C19 126.1(3)
C17 C18 Rh1 71.33(15)
C19 C18 Rh1 110.9(2)
C17 C18 H18 113.6
C19 C18 H18 113.6
Rh1 C18 H18 113.6
C20 C19 C18 115.8(3)
C20 C19 H19A 108.3
C18 C19 H19A 108.3
C20 C19 H19B 108.3
C18 C19 H19B 108.3
H19A C19 H19B 107.4
C19 C20 C21 114.4(3)
C19 C20 H20A 108.7
C21 C20 H20A 108.7
C19 C20 H20B 108.7
C21 C20 H20B 108.7
H20A C20 H20B 107.6
C22 C21 C20 124.6(3)
C22 C21 Rh1 70.31(15)
C20 C21 Rh1 110.4(2)
C22 C21 H21 114.4
C20 C21 H21 114.4
Rh1 C21 H21 114.4
C21 C22 C23 126.6(3)
C21 C22 Rh1 73.70(15)
C23 C22 Rh1 107.6(2)
C21 C22 H22 113.7
C23 C22 H22 113.7
Rh1 C22 H22 113.7
C24 C23 C22 115.4(3)
C24 C23 H23A 108.4
C22 C23 H23A 108.4
C24 C23 H23B 108.4
C22 C23 H23B 108.4
H23A C23 H23B 107.5
C23 C24 C17 114.1(3)
C23 C24 H24A 108.7
C17 C24 H24A 108.7
C23 C24 H24B 108.7
C17 C24 H24B 108.7
H24A C24 H24B 107.6
F2A B1 F4A 117.8(17)
F2A B1 F1A 109.0(4)
F4A B1 F1A 103.3(11)
F2A B1 F3A 102.2(5)
F4A B1 F3A 108.6(17)
F1A B1 F3A 116.8(4)
F4B B1 F3B 114(4)
F4B B1 F1B 120(3)
F3B B1 F1B 104.4(6)
F4B B1 F2B 92(3)
F3B B1 F2B 127.9(9)
F1B B1 F2B 99.3(7)

loop_
_geom_bond_atom_site_label_1
_geom_bond_atom_site_label_2
_geom_bond_distance
Rh1 C18 2.119(3)
Rh1 C17 2.129(3)
Rh1 N1 2.164(2)
Rh1 C22 2.186(3)
Rh1 C21 2.228(3)
Rh1 P1 2.2738(6)
P1 C14 1.833(3)
P1 C11 1.833(3)
P1 C4 1.840(2)
N1 C4 1.289(3)
N1 C1 1.488(3)
C1 C2 1.508(4)
C1 C3 1.512(4)
C1 H1 1.0000
C2 H2A 0.9800
C2 H2B 0.9800
C2 H2C 0.9800
C3 H3A 0.9800
C3 H3B 0.9800
C3 H3C 0.9800
C4 C5 1.481(3)
C5 C6 1.389(4)
C5 C10 1.395(3)
C6 C7 1.389(4)
C6 H6 0.9500
C7 C8 1.375(5)
C7 H7 0.9500
C8 C9 1.379(4)
C8 H8 0.9500
C9 C10 1.386(4)
C9 H9 0.9500
C10 H10 0.9500
C11 C13 1.528(4)
C11 C12 1.530(4)
C11 H11 1.0000
C12 H12A 0.9800
C12 H12B 0.9800
C12 H12C 0.9800
C13 H13A 0.9800
C13 H13B 0.9800
C13 H13C 0.9800
C14 C16 1.516(4)
C14 C15 1.529(4)
C14 H14 1.0000
C15 H15A 0.9800
C15 H15B 0.9800
C15 H15C 0.9800
C16 H16A 0.9800
C16 H16B 0.9800
C16 H16C 0.9800
C17 C18 1.388(4)
C17 C24 1.516(4)
C17 H17 1.0000
C18 C19 1.503(4)
C18 H18 1.0000
C19 C20 1.493(5)
C19 H19A 0.9900
C19 H19B 0.9900
C20 C21 1.515(4)
C20 H20A 0.9900
C20 H20B 0.9900
C21 C22 1.364(4)
C21 H21 1.0000
C22 C23 1.497(4)
C22 H22 1.0000
C23 C24 1.485(4)
C23 H23A 0.9900
C23 H23B 0.9900
C24 H24A 0.9900
C24 H24B 0.9900
F1A B1 1.379(5)
F2A B1 1.347(6)
F3A B1 1.386(5)
F4A B1 1.374(7)
F1B B1 1.415(8)
F2B B1 1.433(9)
F3B B1 1.397(8)
F4B B1 1.377(10)

loop_
_geom_torsion_atom_site_label_1
_geom_torsion_atom_site_label_2
_geom_torsion_atom_site_label_3
_geom_torsion_atom_site_label_4
_geom_torsion
C4 N1 C1 C2 -117.4(3)
Rh1 N1 C1 C2 58.8(3)
C4 N1 C1 C3 119.7(3)
Rh1 N1 C1 C3 -64.2(3)
C1 N1 C4 C5 13.9(4)
Rh1 N1 C4 C5 -163.4(2)
C1 N1 C4 P1 -167.89(18)
Rh1 N1 C4 P1 14.78(16)
C14 P1 C4 N1 107.48(18)
C11 P1 C4 N1 -134.75(17)
Rh1 P1 C4 N1 -13.85(15)
C14 P1 C4 C5 -74.3(2)
C11 P1 C4 C5 43.5(2)
Rh1 P1 C4 C5 164.4(2)
N1 C4 C5 C6 62.3(4)
P1 C4 C5 C6 -115.6(2)
N1 C4 C5 C10 -124.7(3)
P1 C4 C5 C10 57.5(3)
C10 C5 C6 C7 -0.5(4)
C4 C5 C6 C7 172.6(2)
C5 C6 C7 C8 0.0(4)
C6 C7 C8 C9 1.1(5)
C7 C8 C9 C10 -1.6(4)
C8 C9 C10 C5 1.1(4)
C6 C5 C10 C9 -0.1(4)
C4 C5 C10 C9 -173.1(2)
C14 P1 C11 C13 45.7(2)
C4 P1 C11 C13 -71.4(2)
Rh1 P1 C11 C13 -165.34(17)
C14 P1 C11 C12 173.11(18)
C4 P1 C11 C12 56.0(2)
Rh1 P1 C11 C12 -37.9(2)
C11 P1 C14 C16 -177.7(2)
C4 P1 C14 C16 -58.7(2)
Rh1 P1 C14 C16 33.5(2)
C11 P1 C14 C15 61.2(2)
C4 P1 C14 C15 -179.80(18)
Rh1 P1 C14 C15 -87.58(19)
C24 C17 C18 C19 1.8(4)
Rh1 C17 C18 C19 -102.7(3)
C24 C17 C18 Rh1 104.5(3)
C17 C18 C19 C20 50.8(5)
Rh1 C18 C19 C20 -30.8(4)
C18 C19 C20 C21 24.3(5)
C19 C20 C21 C22 -85.5(4)
C19 C20 C21 Rh1 -5.9(4)
C20 C21 C22 C23 1.6(5)
Rh1 C21 C22 C23 -100.1(3)
C20 C21 C22 Rh1 101.7(3)
C21 C22 C23 C24 49.3(5)
Rh1 C22 C23 C24 -33.2(4)
C22 C23 C24 C17 28.0(5)
C18 C17 C24 C23 -88.1(4)
Rh1 C17 C24 C23 -7.6(4)
